data_7703701
loop_
_publ_author_name
'Han, Seong Ho'
'Agbenyeke, Raphael Edem'
'Lee, Ga Yeon'
'Park, Bo Keun'
'Kim, Chang Gyoun'
'Lee, Young Kuk'
'Son, Seung Uk'
'Chung, Taek-Mo'

_publ_section_title
;
 Synthesis and characterization of novel zinc precursors for ZnO thin film
 deposition by atomic layer deposition.
;
_journal_issue 14
_journal_name_full 'Dalton transactions (Cambridge, England : 2003)'
_journal_page_first 4306
_journal_page_last 4314
_journal_paper_doi 10.1039/c9dt04644e
_journal_volume 49
_journal_year 2020
_chemical_formula_moiety 'C14 H22 Cl Ir N2 O2'
_chemical_formula_sum 'C14 H22 Cl Ir N2 O2'
_chemical_formula_weight 478.01
_space_group_crystal_system monoclinic
_space_group_IT_number 14
_space_group_name_Hall '-P 2ybc'
_space_group_name_H-M_alt 'P 1 21/c 1'
_atom_sites_solution_hydrogens geom
_atom_sites_solution_primary direct
_atom_sites_solution_secondary difmap
_audit_block_doi 10.5517/ccdc.csd.cc236wz6
_audit_update_record
;
2019-07-25 deposited with the CCDC.	2020-03-05 downloaded from the CCDC.
;
_cell_angle_alpha 90.0000
_cell_angle_beta 112.208(3)
_cell_angle_gamma 90.0000
_cell_formula_units_Z 4
_cell_length_a 10.914(3)
_cell_length_b 11.526(2)
_cell_length_c 13.116(3)
_cell_measurement_reflns_used 6348
_cell_measurement_temperature 93
_cell_measurement_theta_max 31.14
_cell_measurement_theta_min 1.77
_cell_volume 1527.5(6)
_computing_cell_refinement CrystalClear
_computing_data_collection 'CrystalClear (Rigaku Inc., 2008)'
_computing_data_reduction CrystalClear
_computing_molecular_graphics 'CrystalStructure 4.2.5'
_computing_publication_material 'CrystalStructure 4.2.5 (Rigaku, 2017)'
_computing_structure_refinement 'SHELXL Version 2014/7 (Sheldrick, 2008)'
_computing_structure_solution 'SIR92 (Altomare, et al., 1994)'
_diffrn_ambient_temperature 93
_diffrn_detector_area_resol_mean 7.111
_diffrn_measured_fraction_theta_full 0.974
_diffrn_measured_fraction_theta_max 0.977
_diffrn_measurement_device_type 'Rigaku Saturn724'
_diffrn_measurement_method \w
_diffrn_radiation_type 'Mo K\a'
_diffrn_radiation_wavelength 0.71075
_diffrn_reflns_av_R_equivalents 0.0401
_diffrn_reflns_Laue_measured_fraction_full 0.974
_diffrn_reflns_Laue_measured_fraction_max 0.977
_diffrn_reflns_limit_h_max 14
_diffrn_reflns_limit_h_min -14
_diffrn_reflns_limit_k_max 10
_diffrn_reflns_limit_k_min -14
_diffrn_reflns_limit_l_max 17
_diffrn_reflns_limit_l_min -14
_diffrn_reflns_number 10533
_diffrn_reflns_point_group_measured_fraction_full 0.974
_diffrn_reflns_point_group_measured_fraction_max 0.977
_diffrn_reflns_theta_full 25.242
_diffrn_reflns_theta_max 27.503
_diffrn_reflns_theta_min 3.355
_diffrn_standards_number 0
_exptl_absorpt_coefficient_mu 8.943
_exptl_absorpt_correction_T_max 0.639
_exptl_absorpt_correction_T_min 0.566
_exptl_absorpt_correction_type multi-scan
_exptl_absorpt_process_details 'REQAB (Rigaku, 1998)'
_exptl_crystal_colour orange
_exptl_crystal_density_diffrn 2.078
_exptl_crystal_density_method 'not measured'
_exptl_crystal_description prism
_exptl_crystal_F_000 920.00
_exptl_crystal_recrystallization_method 'Re-crystallisation from solvent: methanol/diethyl ether'
_exptl_crystal_size_max 0.120
_exptl_crystal_size_mid 0.080
_exptl_crystal_size_min 0.050
_refine_diff_density_max 8.08
_refine_diff_density_min -2.40
_refine_ls_extinction_method none
_refine_ls_goodness_of_fit_ref 1.095
_refine_ls_hydrogen_treatment mixed
_refine_ls_number_parameters 191
_refine_ls_number_reflns 3423
_refine_ls_number_restraints 2
_refine_ls_R_factor_all 0.0464
_refine_ls_R_factor_gt 0.0454
_refine_ls_shift/su_max 0.001
_refine_ls_structure_factor_coef Fsqd
_refine_ls_weighting_details 'w = 1/[\s^2^(Fo^2^)+(0.0856P)^2^] where P=(Fo^2^+2Fc^2^)/3'
_refine_ls_weighting_scheme calc
_refine_ls_wR_factor_gt 0.1088
_refine_ls_wR_factor_ref 0.1098
_reflns_Friedel_coverage 0.000
_reflns_number_gt 3163
_reflns_number_total 3423
_reflns_threshold_expression F^2^>2.0\s(F^2^)
_cod_data_source_file c9dt04644e1.cif
_cod_data_source_block compound2
_cod_depositor_comments 'Adding full bibliography for 7703699--7703705.cif.'
_cod_database_code 7703701

loop_
_space_group_symop_id
_space_group_symop_operation_xyz
1 +X,+Y,+Z
2 -X,1/2+Y,1/2-Z
3 -X,-Y,-Z
4 +X,-1/2-Y,-1/2+Z

loop_
_atom_site_label
_atom_site_type_symbol
_atom_site_fract_x
_atom_site_fract_y
_atom_site_fract_z
_atom_site_U_iso_or_equiv
_atom_site_adp_type
_atom_site_occupancy
_atom_site_site_symmetry_order
_atom_site_calc_flag
_atom_site_refinement_flags_posn
_atom_site_refinement_flags_adp
_atom_site_refinement_flags_occupancy
_atom_site_disorder_assembly
_atom_site_disorder_group
Ir1 Ir 0.25321(2) 0.30257(2) 0.11135(2) 0.00784(11) Uani 1 1 d . . . . .
Cl1 Cl 0.32570(10) 0.11847(9) 0.19426(9) 0.0137(2) Uani 1 1 d . . . . .
O1 O 0.0342(4) 0.3147(3) 0.2057(3) 0.0155(8) Uani 1 1 d D . . . .
H1 H 0.098(4) 0.317(5) 0.268(2) 0.023 Uiso 1 1 d D U . . .
O2 O 0.1970(4) 0.1830(3) -0.1001(3) 0.0140(7) Uani 1 1 d . . . . .
N1 N 0.0763(4) 0.2689(3) 0.1275(3) 0.0109(7) Uani 1 1 d D . . . .
N2 N 0.1453(4) 0.2082(3) -0.0266(3) 0.0095(8) Uani 1 1 d . . . . .
C1 C 0.2643(4) 0.4882(4) 0.1251(4) 0.0147(10) Uani 1 1 d . . . . .
C2 C 0.2884(4) 0.4523(4) 0.0292(3) 0.0110(8) Uani 1 1 d . . . . .
C3 C 0.4080(4) 0.3809(4) 0.0680(3) 0.0122(8) Uani 1 1 d . . . . .
C4 C 0.4548(4) 0.3773(4) 0.1862(3) 0.0113(8) Uani 1 1 d . . . . .
C5 C 0.3667(4) 0.4428(4) 0.2217(4) 0.0117(8) Uani 1 1 d . . . . .
C6 C 0.1553(5) 0.5671(4) 0.1260(4) 0.0158(9) Uani 1 1 d . . . . .
H2 H 0.0852 0.5693 0.0523 0.024 Uiso 1 1 calc R U . . .
H3 H 0.1905 0.6455 0.1473 0.024 Uiso 1 1 calc R U . . .
H4 H 0.1189 0.5380 0.1789 0.024 Uiso 1 1 calc R U . . .
C7 C 0.2136(5) 0.4838(4) -0.0885(3) 0.0154(9) Uani 1 1 d . . . . .
H5 H 0.2010 0.4144 -0.1345 0.023 Uiso 1 1 calc R U . . .
H6 H 0.2635 0.5419 -0.1114 0.023 Uiso 1 1 calc R U . . .
H7 H 0.1271 0.5157 -0.0968 0.023 Uiso 1 1 calc R U . . .
C8 C 0.4708(5) 0.3275(5) -0.0047(4) 0.0157(10) Uani 1 1 d . . . . .
H8 H 0.5333 0.2671 0.0362 0.024 Uiso 1 1 calc R U . . .
H9 H 0.5181 0.3874 -0.0284 0.024 Uiso 1 1 calc R U . . .
H10 H 0.4021 0.2930 -0.0695 0.024 Uiso 1 1 calc R U . . .
C9 C 0.5754(5) 0.3143(4) 0.2607(4) 0.0145(10) Uani 1 1 d . . . . .
H11 H 0.6486 0.3694 0.2914 0.022 Uiso 1 1 calc R U . . .
H12 H 0.5998 0.2545 0.2188 0.022 Uiso 1 1 calc R U . . .
H13 H 0.5566 0.2779 0.3207 0.022 Uiso 1 1 calc R U . . .
C10 C 0.3894(5) 0.4728(4) 0.3389(4) 0.0164(9) Uani 1 1 d . . . . .
H14 H 0.4306 0.4068 0.3867 0.025 Uiso 1 1 calc R U . . .
H15 H 0.3045 0.4908 0.3448 0.025 Uiso 1 1 calc R U . . .
H16 H 0.4479 0.5405 0.3618 0.025 Uiso 1 1 calc R U . . .
C11 C -0.0107(5) 0.2051(3) 0.0536(4) 0.0113(9) Uani 1 1 d . . . . .
C12 C 0.0294(4) 0.1676(4) -0.0348(4) 0.0112(8) Uani 1 1 d . . . . .
C13 C -0.1429(5) 0.1767(5) 0.0579(4) 0.0173(10) Uani 1 1 d . . . . .
H17 H -0.1745 0.1027 0.0205 0.026 Uiso 1 1 calc R U . . .
H18 H -0.2062 0.2382 0.0211 0.026 Uiso 1 1 calc R U . . .
H19 H -0.1341 0.1708 0.1349 0.026 Uiso 1 1 calc R U . . .
C14 C -0.0522(4) 0.0901(4) -0.1261(4) 0.0136(9) Uani 1 1 d . . . . .
H20 H 0.0059 0.0438 -0.1516 0.020 Uiso 1 1 calc R U . . .
H21 H -0.1112 0.1372 -0.1872 0.020 Uiso 1 1 calc R U . . .
H22 H -0.1051 0.0384 -0.0997 0.020 Uiso 1 1 calc R U . . .

loop_
_atom_site_aniso_label
_atom_site_aniso_U_11
_atom_site_aniso_U_22
_atom_site_aniso_U_33
_atom_site_aniso_U_23
_atom_site_aniso_U_13
_atom_site_aniso_U_12
Ir1 0.00967(15) 0.00664(15) 0.00780(15) -0.00009(5) 0.00396(10) -0.00056(4)
Cl1 0.0161(5) 0.0083(5) 0.0165(5) 0.0021(4) 0.0059(4) 0.0005(4)
O1 0.0167(19) 0.0207(19) 0.0112(18) -0.0036(12) 0.0076(15) 0.0039(12)
O2 0.0144(17) 0.0210(18) 0.0103(16) -0.0039(12) 0.0090(14) -0.0011(12)
N1 0.0167(18) 0.0114(18) 0.0077(18) 0.0012(14) 0.0083(15) 0.0014(15)
N2 0.0150(19) 0.0097(18) 0.0064(18) -0.0012(13) 0.0069(16) -0.0007(13)
C1 0.021(2) 0.006(2) 0.019(2) 0.0036(16) 0.010(2) -0.0011(15)
C2 0.015(2) 0.0067(19) 0.012(2) 0.0020(16) 0.0069(16) -0.0016(15)
C3 0.013(2) 0.011(2) 0.013(2) 0.0010(16) 0.0051(16) -0.0036(16)
C4 0.0118(19) 0.0068(19) 0.014(2) -0.0011(16) 0.0029(16) -0.0057(15)
C5 0.012(2) 0.012(2) 0.0114(19) -0.0018(17) 0.0042(16) -0.0057(16)
C6 0.016(2) 0.012(2) 0.020(2) 0.0011(18) 0.0078(18) 0.0023(17)
C7 0.020(2) 0.016(2) 0.010(2) 0.0032(17) 0.0052(18) 0.0015(17)
C8 0.014(2) 0.016(2) 0.020(3) 0.000(2) 0.011(2) 0.0007(19)
C9 0.014(2) 0.015(2) 0.013(2) 0.0008(17) 0.0037(19) -0.0002(16)
C10 0.022(2) 0.014(2) 0.013(2) -0.0024(17) 0.0068(18) -0.0041(17)
C11 0.015(2) 0.009(2) 0.012(2) 0.0035(14) 0.0061(19) -0.0002(14)
C12 0.012(2) 0.0092(18) 0.012(2) 0.0015(17) 0.0050(16) 0.0010(17)
C13 0.016(2) 0.021(2) 0.019(3) 0.001(2) 0.012(2) -0.0028(19)
C14 0.014(2) 0.015(2) 0.013(2) -0.0014(16) 0.0060(17) -0.0050(16)

loop_
_atom_type_symbol
_atom_type_description
_atom_type_scat_dispersion_real
_atom_type_scat_dispersion_imag
_atom_type_scat_source
C C 0.0033 0.0016
;
International Tables for Crystallography
(Vol. C, Tables 4.2.6.8 and 6.1.1.4)
;
H H 0.0000 0.0000
;
International Tables for Crystallography
(Vol. C, Table 6.1.1.4)
;
Cl Cl 0.1484 0.1585
;
International Tables for Crystallography
(Vol. C, Tables 4.2.6.8 and 6.1.1.4)
;
Ir Ir -1.4442 7.9887
;
International Tables for Crystallography
(Vol. C, Tables 4.2.6.8 and 6.1.1.4)
;
N N 0.0061 0.0033
;
International Tables for Crystallography
(Vol. C, Tables 4.2.6.8 and 6.1.1.4)
;
O O 0.0106 0.0060
;
International Tables for Crystallography
(Vol. C, Tables 4.2.6.8 and 6.1.1.4)
;

loop_
_citation_id
_citation_doi
_citation_year
1 10.1002/asia.201901276 2019

loop_
_geom_angle_atom_site_label_1
_geom_angle_atom_site_label_2
_geom_angle_atom_site_label_3
_geom_angle
_geom_angle_site_symmetry_1
_geom_angle_site_symmetry_3
_geom_angle_publ_flag
N1 Ir1 N2 75.10(16) . . ?
N1 Ir1 C2 123.83(16) . . ?
N2 Ir1 C2 97.80(15) . . ?
N1 Ir1 C1 101.83(16) . . ?
N2 Ir1 C1 126.61(16) . . ?
C2 Ir1 C1 39.19(16) . . ?
N1 Ir1 C3 163.41(16) . . ?
N2 Ir1 C3 103.47(16) . . ?
C2 Ir1 C3 39.60(16) . . ?
C1 Ir1 C3 65.35(16) . . ?
N1 Ir1 C5 112.72(15) . . ?
N2 Ir1 C5 162.79(15) . . ?
C2 Ir1 C5 65.03(16) . . ?
C1 Ir1 C5 38.40(17) . . ?
C3 Ir1 C5 64.45(16) . . ?
N1 Ir1 C4 147.24(16) . . ?
N2 Ir1 C4 137.50(16) . . ?
C2 Ir1 C4 64.76(16) . . ?
C1 Ir1 C4 63.93(16) . . ?
C3 Ir1 C4 38.23(15) . . ?
C5 Ir1 C4 37.75(16) . . ?
N1 Ir1 Cl1 86.99(11) . . ?
N2 Ir1 Cl1 84.91(10) . . ?
C2 Ir1 Cl1 148.83(12) . . ?
C1 Ir1 Cl1 148.43(13) . . ?
C3 Ir1 Cl1 109.46(12) . . ?
C5 Ir1 Cl1 110.23(12) . . ?
C4 Ir1 Cl1 92.36(12) . . ?
N1 O1 H1 110(3) . . ?
C11 N1 O1 114.7(4) . . ?
C11 N1 Ir1 118.7(3) . . ?
O1 N1 Ir1 126.4(3) . . ?
C12 N2 O2 121.7(4) . . ?
C12 N2 Ir1 118.3(3) . . ?
O2 N2 Ir1 119.8(3) . . ?
C5 C1 C2 109.2(4) . . ?
C5 C1 C6 124.7(4) . . ?
C2 C1 C6 126.0(4) . . ?
C5 C1 Ir1 73.2(3) . . ?
C2 C1 Ir1 70.3(3) . . ?
C6 C1 Ir1 125.8(3) . . ?
C1 C2 C3 107.0(4) . . ?
C1 C2 C7 128.7(4) . . ?
C3 C2 C7 124.3(4) . . ?
C1 C2 Ir1 70.5(2) . . ?
C3 C2 Ir1 71.2(2) . . ?
C7 C2 Ir1 125.7(3) . . ?
C4 C3 C2 107.3(4) . . ?
C4 C3 C8 127.7(4) . . ?
C2 C3 C8 124.9(4) . . ?
C4 C3 Ir1 72.6(2) . . ?
C2 C3 Ir1 69.2(2) . . ?
C8 C3 Ir1 125.7(3) . . ?
C5 C4 C3 109.1(4) . . ?
C5 C4 C9 125.2(4) . . ?
C3 C4 C9 125.8(4) . . ?
C5 C4 Ir1 70.9(2) . . ?
C3 C4 Ir1 69.2(2) . . ?
C9 C4 Ir1 125.5(3) . . ?
C4 C5 C1 107.5(4) . . ?
C4 C5 C10 125.6(4) . . ?
C1 C5 C10 126.3(4) . . ?
C4 C5 Ir1 71.4(2) . . ?
C1 C5 Ir1 68.4(3) . . ?
C10 C5 Ir1 132.3(3) . . ?
C1 C6 H2 109.5 . . ?
C1 C6 H3 109.5 . . ?
H2 C6 H3 109.5 . . ?
C1 C6 H4 109.5 . . ?
H2 C6 H4 109.5 . . ?
H3 C6 H4 109.5 . . ?
C2 C7 H5 109.5 . . ?
C2 C7 H6 109.5 . . ?
H5 C7 H6 109.5 . . ?
C2 C7 H7 109.5 . . ?
H5 C7 H7 109.5 . . ?
H6 C7 H7 109.5 . . ?
C3 C8 H8 109.5 . . ?
C3 C8 H9 109.5 . . ?
H8 C8 H9 109.5 . . ?
C3 C8 H10 109.5 . . ?
H8 C8 H10 109.5 . . ?
H9 C8 H10 109.5 . . ?
C4 C9 H11 109.5 . . ?
C4 C9 H12 109.5 . . ?
H11 C9 H12 109.5 . . ?
C4 C9 H13 109.5 . . ?
H11 C9 H13 109.5 . . ?
H12 C9 H13 109.5 . . ?
C5 C10 H14 109.5 . . ?
C5 C10 H15 109.5 . . ?
H14 C10 H15 109.5 . . ?
C5 C10 H16 109.5 . . ?
H14 C10 H16 109.5 . . ?
H15 C10 H16 109.5 . . ?
N1 C11 C12 114.1(4) . . ?
N1 C11 C13 122.5(4) . . ?
C12 C11 C13 123.3(4) . . ?
N2 C12 C11 113.6(4) . . ?
N2 C12 C14 123.0(4) . . ?
C11 C12 C14 123.5(4) . . ?
C11 C13 H17 109.5 . . ?
C11 C13 H18 109.5 . . ?
H17 C13 H18 109.5 . . ?
C11 C13 H19 109.5 . . ?
H17 C13 H19 109.5 . . ?
H18 C13 H19 109.5 . . ?
C12 C14 H20 109.5 . . ?
C12 C14 H21 109.5 . . ?
H20 C14 H21 109.5 . . ?
C12 C14 H22 109.5 . . ?
H20 C14 H22 109.5 . . ?
H21 C14 H22 109.5 . . ?

loop_
_geom_bond_atom_site_label_1
_geom_bond_atom_site_label_2
_geom_bond_distance
_geom_bond_site_symmetry_2
_geom_bond_publ_flag
Ir1 N1 2.057(4) . ?
Ir1 N2 2.058(4) . ?
Ir1 C2 2.145(4) . ?
Ir1 C1 2.147(5) . ?
Ir1 C3 2.172(4) . ?
Ir1 C5 2.210(4) . ?
Ir1 C4 2.217(4) . ?
Ir1 Cl1 2.3791(11) . ?
O1 N1 1.379(5) . ?
O1 H1 0.851(19) . ?
O2 N2 1.320(5) . ?
N1 C11 1.298(6) . ?
N2 C12 1.314(6) . ?
C1 C5 1.434(6) . ?
C1 C2 1.439(6) . ?
C1 C6 1.501(6) . ?
C2 C3 1.463(6) . ?
C2 C7 1.493(6) . ?
C3 C4 1.438(6) . ?
C3 C8 1.501(7) . ?
C4 C5 1.432(6) . ?
C4 C9 1.497(6) . ?
C5 C10 1.503(6) . ?
C6 H2 0.9800 . ?
C6 H3 0.9800 . ?
C6 H4 0.9800 . ?
C7 H5 0.9800 . ?
C7 H6 0.9800 . ?
C7 H7 0.9800 . ?
C8 H8 0.9800 . ?
C8 H9 0.9800 . ?
C8 H10 0.9800 . ?
C9 H11 0.9800 . ?
C9 H12 0.9800 . ?
C9 H13 0.9800 . ?
C10 H14 0.9800 . ?
C10 H15 0.9800 . ?
C10 H16 0.9800 . ?
C11 C12 1.452(7) . ?
C11 C13 1.501(7) . ?
C12 C14 1.489(6) . ?
C13 H17 0.9800 . ?
C13 H18 0.9800 . ?
C13 H19 0.9800 . ?
C14 H20 0.9800 . ?
C14 H21 0.9800 . ?
C14 H22 0.9800 . ?

loop_
_geom_hbond_atom_site_label_D
_geom_hbond_atom_site_label_H
_geom_hbond_atom_site_label_A
_geom_hbond_site_symmetry_D
_geom_hbond_site_symmetry_H
_geom_hbond_site_symmetry_A
_geom_hbond_distance_DA
_geom_hbond_distance_DH
_geom_hbond_distance_HA
_geom_hbond_angle_DHA
_geom_hbond_publ_flag
O1 H1 O2 . . 4_566 2.495(5) 0.85(3) 1.66(3) 168(4) no

loop_
_geom_torsion_atom_site_label_1
_geom_torsion_atom_site_label_2
_geom_torsion_atom_site_label_3
_geom_torsion_atom_site_label_4
_geom_torsion
_geom_torsion_site_symmetry_1
_geom_torsion_site_symmetry_2
_geom_torsion_site_symmetry_3
_geom_torsion_site_symmetry_4
_geom_torsion_publ_flag
C5 C1 C2 C3 1.0(5) . . . . ?
C6 C1 C2 C3 177.2(4) . . . . ?
Ir1 C1 C2 C3 -62.3(3) . . . . ?
C5 C1 C2 C7 -176.1(4) . . . . ?
C6 C1 C2 C7 0.1(8) . . . . ?
Ir1 C1 C2 C7 120.6(5) . . . . ?
C5 C1 C2 Ir1 63.3(3) . . . . ?
C6 C1 C2 Ir1 -120.5(5) . . . . ?
C1 C2 C3 C4 -1.2(5) . . . . ?
C7 C2 C3 C4 176.1(4) . . . . ?
Ir1 C2 C3 C4 -63.0(3) . . . . ?
C1 C2 C3 C8 -178.5(4) . . . . ?
C7 C2 C3 C8 -1.2(7) . . . . ?
Ir1 C2 C3 C8 119.7(4) . . . . ?
C1 C2 C3 Ir1 61.8(3) . . . . ?
C7 C2 C3 Ir1 -120.9(4) . . . . ?
C2 C3 C4 C5 0.9(5) . . . . ?
C8 C3 C4 C5 178.2(4) . . . . ?
Ir1 C3 C4 C5 -59.9(3) . . . . ?
C2 C3 C4 C9 -179.7(4) . . . . ?
C8 C3 C4 C9 -2.5(7) . . . . ?
Ir1 C3 C4 C9 119.5(4) . . . . ?
C2 C3 C4 Ir1 60.8(3) . . . . ?
C8 C3 C4 Ir1 -122.0(5) . . . . ?
C3 C4 C5 C1 -0.3(5) . . . . ?
C9 C4 C5 C1 -179.7(4) . . . . ?
Ir1 C4 C5 C1 -59.2(3) . . . . ?
C3 C4 C5 C10 -171.9(4) . . . . ?
C9 C4 C5 C10 8.8(7) . . . . ?
Ir1 C4 C5 C10 129.3(4) . . . . ?
C3 C4 C5 Ir1 58.9(3) . . . . ?
C9 C4 C5 Ir1 -120.5(4) . . . . ?
C2 C1 C5 C4 -0.4(5) . . . . ?
C6 C1 C5 C4 -176.7(4) . . . . ?
Ir1 C1 C5 C4 61.0(3) . . . . ?
C2 C1 C5 C10 171.1(4) . . . . ?
C6 C1 C5 C10 -5.2(7) . . . . ?
Ir1 C1 C5 C10 -127.5(4) . . . . ?
C2 C1 C5 Ir1 -61.5(3) . . . . ?
C6 C1 C5 Ir1 122.2(5) . . . . ?
O1 N1 C11 C12 173.7(4) . . . . ?
Ir1 N1 C11 C12 -1.5(5) . . . . ?
O1 N1 C11 C13 -4.2(6) . . . . ?
Ir1 N1 C11 C13 -179.5(3) . . . . ?
O2 N2 C12 C11 -179.8(4) . . . . ?
Ir1 N2 C12 C11 5.0(5) . . . . ?
O2 N2 C12 C14 0.4(7) . . . . ?
Ir1 N2 C12 C14 -174.8(3) . . . . ?
N1 C11 C12 N2 -2.3(6) . . . . ?
C13 C11 C12 N2 175.7(4) . . . . ?
N1 C11 C12 C14 177.5(4) . . . . ?
C13 C11 C12 C14 -4.5(7) . . . . ?
